data_7016200
loop_
_publ_author_name
'Kumar, Mukesh'
'Papish, Elizabeth T.'
'Zeller, Matthias'
'Hunter, Allen D.'

_publ_section_title
;
 Zinc complexes of Ttz(R,Me) with O and S donors reveal differences
 between Tp and Ttz ligands: acid stability and binding to H or an
 additional metal (Ttz(R,Me) =
 tris(3-R-5-methyl-1,2,4-triazolyl)borate; R = Ph, tBu).
;
_journal_issue 29
_journal_name_full 'Dalton transactions (Cambridge, England : 2003)'
_journal_page_first 7517
_journal_page_last 7533
_journal_paper_doi 10.1039/c1dt10429b
_journal_volume 40
_journal_year 2011
_chemical_formula_sum 'C33 H30 B N9 O Zn'
_chemical_formula_weight 644.84
_chemical_name_systematic
;
?
;
_space_group_IT_number 14
_symmetry_cell_setting monoclinic
_symmetry_space_group_name_Hall '-P 2ybc'
_symmetry_space_group_name_H-M 'P 1 21/c 1'
_atom_sites_solution_hydrogens geom
_atom_sites_solution_primary direct
_atom_sites_solution_secondary difmap
_audit_creation_method SHELXL-97
_cell_angle_alpha 90.00
_cell_angle_beta 116.398(2)
_cell_angle_gamma 90.00
_cell_formula_units_Z 4
_cell_length_a 16.954(2)
_cell_length_b 11.5994(13)
_cell_length_c 17.447(2)
_cell_measurement_reflns_used 6394
_cell_measurement_temperature 100(2)
_cell_measurement_theta_max 30.64
_cell_measurement_theta_min 2.21
_cell_volume 3073.3(6)
_computing_cell_refinement 'Apex2 v2008.2-4'
_computing_data_collection 'Apex2 v2008.2-4 (Bruker, 2008)'
_computing_data_reduction 'Apex2 v2008.2-4'
_computing_molecular_graphics 'SHELXTL 6.14'
_computing_publication_material 'SHELXTL 6.14'
_computing_structure_refinement 'SHELXTL 6.14'
_computing_structure_solution 'SHELXTL 6.14 (Bruker, 2000-2003; Sheldrick, 2008)'
_diffrn_ambient_temperature 100(2)
_diffrn_measured_fraction_theta_full 0.995
_diffrn_measured_fraction_theta_max 0.995
_diffrn_measurement_device_type 'Bruker AXS SMART APEX CCD diffractometer'
_diffrn_measurement_method '\w scans'
_diffrn_radiation_monochromator graphite
_diffrn_radiation_source 'fine-focus sealed tube'
_diffrn_radiation_type MoK\a
_diffrn_radiation_wavelength 0.71073
_diffrn_reflns_av_R_equivalents 0.0434
_diffrn_reflns_av_sigmaI/netI 0.0558
_diffrn_reflns_limit_h_max 22
_diffrn_reflns_limit_h_min -22
_diffrn_reflns_limit_k_max 15
_diffrn_reflns_limit_k_min -12
_diffrn_reflns_limit_l_max 18
_diffrn_reflns_limit_l_min -23
_diffrn_reflns_number 20094
_diffrn_reflns_theta_full 28.28
_diffrn_reflns_theta_max 28.28
_diffrn_reflns_theta_min 1.34
_diffrn_standards_number 0
_exptl_absorpt_coefficient_mu 0.843
_exptl_absorpt_correction_T_max 0.919
_exptl_absorpt_correction_T_min 0.597
_exptl_absorpt_correction_type multi-scan
_exptl_absorpt_process_details 'Apex2 v2008.2-4 (Bruker, 2008)'
_exptl_crystal_colour colourless
_exptl_crystal_density_diffrn 1.394
_exptl_crystal_density_method 'not measured'
_exptl_crystal_description plate
_exptl_crystal_F_000 1336
_exptl_crystal_size_max 0.55
_exptl_crystal_size_mid 0.25
_exptl_crystal_size_min 0.10
_refine_diff_density_max 0.880
_refine_diff_density_min -0.805
_refine_diff_density_rms 0.081
_refine_ls_extinction_method none
_refine_ls_goodness_of_fit_ref 1.057
_refine_ls_hydrogen_treatment constr
_refine_ls_matrix_type full
_refine_ls_number_parameters 409
_refine_ls_number_reflns 7588
_refine_ls_number_restraints 0
_refine_ls_restrained_S_all 1.057
_refine_ls_R_factor_all 0.0754
_refine_ls_R_factor_gt 0.0433
_refine_ls_shift/su_max 0.003
_refine_ls_shift/su_mean 0.000
_refine_ls_structure_factor_coef Fsqd
_refine_ls_weighting_details 'calc w=1/[\s^2^(Fo^2^)+(0.0557P)^2^+1.2563P] where P=(Fo^2^+2Fc^2^)/3'
_refine_ls_weighting_scheme calc
_refine_ls_wR_factor_gt 0.1019
_refine_ls_wR_factor_ref 0.1207
_reflns_number_gt 5446
_reflns_number_total 7588
_reflns_threshold_expression I>2\s(I)
_cod_data_source_file c1dt10429b.txt
_cod_data_source_block 09mz245_0m
_cod_depositor_comments
;
The following automatic conversions were performed:

'_symmetry_cell_setting' value 'Monoclinic' changed to 'monoclinic'
according to /home/saulius/struct/CIF-dictionaries/cif_core.dic
dictionary named 'cif_core.dic' version 2.4.1 from 2010-06-29.

Automatic conversion script
Id: cif_fix_values 1715 2011-07-08 13:25:40Z adriana 
;
_cod_original_sg_symbol_H-M P2(1)/c
_cod_database_code 7016200

loop_
_symmetry_equiv_pos_as_xyz
'x, y, z'
'-x, y+1/2, -z+1/2'
'-x, -y, -z'
'x, -y-1/2, z-1/2'

loop_
_atom_site_label
_atom_site_type_symbol
_atom_site_fract_x
_atom_site_fract_y
_atom_site_fract_z
_atom_site_U_iso_or_equiv
_atom_site_adp_type
_atom_site_occupancy
_atom_site_symmetry_multiplicity
_atom_site_calc_flag
_atom_site_refinement_flags
_atom_site_disorder_assembly
_atom_site_disorder_group
B1 B 0.22568(19) 0.6331(2) 0.90272(18) 0.0265(6) Uani 1 1 d . . .
H1 H 0.2121 0.7105 0.9191 0.032 Uiso 1 1 calc R . .
C1 C 0.3588(2) 0.7485(2) 1.07960(18) 0.0385(7) Uani 1 1 d . . .
H1A H 0.3120 0.7422 1.0977 0.058 Uiso 1 1 calc R . .
H1B H 0.3424 0.8062 1.0340 0.058 Uiso 1 1 calc R . .
H1C H 0.4137 0.7720 1.1284 0.058 Uiso 1 1 calc R . .
C2 C 0.37171(17) 0.6347(2) 1.04714(16) 0.0295(6) Uani 1 1 d . . .
C3 C 0.42057(16) 0.4700(2) 1.03859(15) 0.0264(5) Uani 1 1 d . . .
C4 C 0.47502(16) 0.3656(2) 1.06364(16) 0.0286(5) Uani 1 1 d . . .
C5 C 0.53062(17) 0.3470(3) 1.15065(17) 0.0371(7) Uani 1 1 d . . .
H5 H 0.5339 0.4027 1.1919 0.044 Uiso 1 1 calc R . .
C6 C 0.58036(18) 0.2483(3) 1.17640(19) 0.0427(7) Uani 1 1 d . . .
H6 H 0.6177 0.2362 1.2355 0.051 Uiso 1 1 calc R . .
C7 C 0.57685(17) 0.1663(3) 1.1175(2) 0.0431(8) Uani 1 1 d . . .
H7 H 0.6119 0.0987 1.1361 0.052 Uiso 1 1 calc R . .
C8 C 0.52207(17) 0.1831(3) 1.03123(19) 0.0369(6) Uani 1 1 d . . .
H8 H 0.5188 0.1265 0.9906 0.044 Uiso 1 1 calc R . .
C9 C 0.47189(16) 0.2833(2) 1.00440(17) 0.0304(6) Uani 1 1 d . . .
H9 H 0.4352 0.2955 0.9452 0.036 Uiso 1 1 calc R . .
C10 C 0.17226(18) 0.8411(2) 0.76543(17) 0.0322(6) Uani 1 1 d . . .
H10A H 0.1588 0.8868 0.7138 0.048 Uiso 1 1 calc R . .
H10B H 0.2190 0.8792 0.8149 0.048 Uiso 1 1 calc R . .
H10C H 0.1193 0.8344 0.7744 0.048 Uiso 1 1 calc R . .
C11 C 0.20215(15) 0.7241(2) 0.75499(15) 0.0257(5) Uani 1 1 d . . .
C12 C 0.24066(15) 0.5809(2) 0.70456(15) 0.0227(5) Uani 1 1 d . . .
C13 C 0.26254(15) 0.5099(2) 0.64656(15) 0.0240(5) Uani 1 1 d . . .
C14 C 0.21249(17) 0.5224(2) 0.55852(16) 0.0292(5) Uani 1 1 d . . .
H14 H 0.1643 0.5746 0.5369 0.035 Uiso 1 1 calc R . .
C15 C 0.23291(18) 0.4588(3) 0.50246(17) 0.0349(6) Uani 1 1 d . . .
H15 H 0.1983 0.4670 0.4425 0.042 Uiso 1 1 calc R . .
C16 C 0.30327(19) 0.3838(3) 0.53354(19) 0.0379(7) Uani 1 1 d . . .
H16 H 0.3173 0.3407 0.4949 0.045 Uiso 1 1 calc R . .
C17 C 0.35340(18) 0.3711(3) 0.62078(19) 0.0386(7) Uani 1 1 d . . .
H17 H 0.4019 0.3194 0.6420 0.046 Uiso 1 1 calc R . .
C18 C 0.33304(17) 0.4338(2) 0.67772(17) 0.0309(6) Uani 1 1 d . . .
H18 H 0.3673 0.4245 0.7377 0.037 Uiso 1 1 calc R . .
C19 C 0.06970(19) 0.6539(2) 0.95997(19) 0.0362(6) Uani 1 1 d . . .
H19A H 0.0215 0.6368 0.9748 0.054 Uiso 1 1 calc R . .
H19B H 0.0515 0.7154 0.9170 0.054 Uiso 1 1 calc R . .
H19C H 0.1216 0.6790 1.0113 0.054 Uiso 1 1 calc R . .
C20 C 0.09178(16) 0.5482(2) 0.92474(15) 0.0262(5) Uani 1 1 d . . .
C21 C 0.09318(15) 0.3780(2) 0.88256(14) 0.0239(5) Uani 1 1 d . . .
C22 C 0.06783(15) 0.2571(2) 0.85952(15) 0.0258(5) Uani 1 1 d . . .
C23 C 0.02014(17) 0.1982(2) 0.89506(17) 0.0319(6) Uani 1 1 d . . .
H23 H 0.0050 0.2363 0.9349 0.038 Uiso 1 1 calc R . .
C24 C -0.00534(18) 0.0847(2) 0.8729(2) 0.0372(6) Uani 1 1 d . . .
H24 H -0.0366 0.0449 0.8984 0.045 Uiso 1 1 calc R . .
C25 C 0.01490(17) 0.0294(2) 0.81354(18) 0.0376(7) Uani 1 1 d . . .
H25 H -0.0029 -0.0482 0.7978 0.045 Uiso 1 1 calc R . .
C26 C 0.06107(19) 0.0875(2) 0.77733(18) 0.0367(6) Uani 1 1 d . . .
H26 H 0.0745 0.0497 0.7363 0.044 Uiso 1 1 calc R . .
C27 C 0.08788(17) 0.2001(2) 0.80032(16) 0.0309(6) Uani 1 1 d . . .
H27 H 0.1202 0.2388 0.7755 0.037 Uiso 1 1 calc R . .
C28 C 0.28337(17) 0.1975(2) 0.76511(16) 0.0281(5) Uani 1 1 d . . .
C29 C 0.34302(19) 0.1117(2) 0.77001(18) 0.0356(6) Uani 1 1 d . . .
H29 H 0.3933 0.0981 0.8229 0.043 Uiso 1 1 calc R . .
C30 C 0.3304(2) 0.0461(3) 0.69941(19) 0.0439(7) Uani 1 1 d . . .
H30 H 0.3714 -0.0127 0.7043 0.053 Uiso 1 1 calc R . .
C31 C 0.2587(2) 0.0657(3) 0.6220(2) 0.0463(8) Uani 1 1 d . . .
H31 H 0.2496 0.0200 0.5736 0.056 Uiso 1 1 calc R . .
C32 C 0.1999(2) 0.1523(3) 0.61525(18) 0.0432(7) Uani 1 1 d . . .
H32 H 0.1507 0.1666 0.5618 0.052 Uiso 1 1 calc R . .
C33 C 0.21234(17) 0.2183(2) 0.68570(16) 0.0333(6) Uani 1 1 d . . .
H33 H 0.1720 0.2785 0.6799 0.040 Uiso 1 1 calc R . .
N1 N 0.34860(13) 0.48329(18) 0.96439(12) 0.0251(4) Uani 1 1 d . . .
N2 N 0.31708(14) 0.59114(17) 0.97020(13) 0.0253(4) Uani 1 1 d . . .
N3 N 0.43675(15) 0.5622(2) 1.09098(13) 0.0306(5) Uani 1 1 d . . .
N4 N 0.24863(13) 0.54514(17) 0.78018(12) 0.0237(4) Uani 1 1 d . . .
N5 N 0.22418(13) 0.63914(17) 0.81344(12) 0.0243(4) Uani 1 1 d . . .
N6 N 0.21126(13) 0.69046(18) 0.68618(13) 0.0250(4) Uani 1 1 d . . .
N7 N 0.15774(13) 0.43151(17) 0.87257(12) 0.0235(4) Uani 1 1 d . . .
N8 N 0.15639(13) 0.54325(17) 0.89966(12) 0.0242(4) Uani 1 1 d . . .
N9 N 0.05108(13) 0.44724(18) 0.91467(13) 0.0261(4) Uani 1 1 d . . .
O1 O 0.29732(12) 0.25572(15) 0.83583(11) 0.0341(4) Uani 1 1 d . . .
Zn1 Zn 0.267545(18) 0.40206(2) 0.852964(17) 0.02328(9) Uani 1 1 d . . .

loop_
_atom_site_aniso_label
_atom_site_aniso_U_11
_atom_site_aniso_U_22
_atom_site_aniso_U_33
_atom_site_aniso_U_23
_atom_site_aniso_U_13
_atom_site_aniso_U_12
B1 0.0387(15) 0.0200(14) 0.0270(14) -0.0040(11) 0.0202(12) 0.0011(11)
C1 0.0534(17) 0.0345(16) 0.0330(14) -0.0126(12) 0.0242(13) -0.0104(13)
C2 0.0389(13) 0.0304(14) 0.0250(12) -0.0032(10) 0.0195(11) -0.0109(11)
C3 0.0305(12) 0.0309(14) 0.0212(11) 0.0023(10) 0.0144(10) -0.0072(10)
C4 0.0262(11) 0.0316(14) 0.0269(12) 0.0052(10) 0.0108(10) -0.0079(10)
C5 0.0328(13) 0.0445(17) 0.0291(13) 0.0051(12) 0.0093(11) -0.0115(12)
C6 0.0288(13) 0.054(2) 0.0335(15) 0.0152(14) 0.0030(11) -0.0079(12)
C7 0.0276(13) 0.0433(18) 0.0517(18) 0.0216(15) 0.0116(13) 0.0035(12)
C8 0.0300(13) 0.0372(16) 0.0427(16) 0.0091(12) 0.0155(12) 0.0023(11)
C9 0.0273(12) 0.0318(14) 0.0308(13) 0.0078(11) 0.0118(10) -0.0006(10)
C10 0.0412(14) 0.0233(14) 0.0349(14) -0.0008(11) 0.0196(12) 0.0069(11)
C11 0.0290(11) 0.0229(13) 0.0280(12) 0.0001(10) 0.0151(10) 0.0022(9)
C12 0.0252(11) 0.0227(13) 0.0222(11) -0.0009(9) 0.0123(9) 0.0018(9)
C13 0.0293(11) 0.0222(12) 0.0274(12) -0.0013(9) 0.0187(10) 0.0001(9)
C14 0.0324(12) 0.0295(14) 0.0283(12) -0.0003(10) 0.0158(11) 0.0027(10)
C15 0.0390(14) 0.0423(17) 0.0238(13) -0.0075(11) 0.0143(11) -0.0033(12)
C16 0.0434(15) 0.0420(18) 0.0383(15) -0.0109(12) 0.0271(13) -0.0001(12)
C17 0.0380(14) 0.0384(16) 0.0460(16) -0.0034(13) 0.0246(13) 0.0119(12)
C18 0.0352(13) 0.0319(14) 0.0298(13) 0.0000(11) 0.0183(11) 0.0065(11)
C19 0.0459(15) 0.0289(15) 0.0462(16) -0.0078(12) 0.0317(13) 0.0013(12)
C20 0.0332(12) 0.0250(13) 0.0256(12) -0.0015(10) 0.0179(10) 0.0029(10)
C21 0.0286(11) 0.0249(13) 0.0189(11) -0.0001(9) 0.0111(9) 0.0035(9)
C22 0.0275(11) 0.0229(13) 0.0242(11) -0.0018(9) 0.0090(10) 0.0030(9)
C23 0.0345(13) 0.0256(14) 0.0392(14) -0.0065(11) 0.0197(12) -0.0009(10)
C24 0.0330(13) 0.0308(15) 0.0499(17) -0.0035(12) 0.0202(13) -0.0049(11)
C25 0.0329(13) 0.0246(14) 0.0449(16) -0.0096(12) 0.0079(12) -0.0001(11)
C26 0.0443(15) 0.0291(15) 0.0299(13) -0.0082(11) 0.0104(12) 0.0063(12)
C27 0.0405(14) 0.0263(13) 0.0262(12) -0.0029(10) 0.0151(11) 0.0041(11)
C28 0.0362(13) 0.0233(13) 0.0278(12) -0.0029(10) 0.0170(11) 0.0012(10)
C29 0.0473(15) 0.0298(15) 0.0316(14) 0.0019(11) 0.0192(12) 0.0110(12)
C30 0.0636(19) 0.0361(17) 0.0430(17) -0.0015(13) 0.0336(16) 0.0170(14)
C31 0.0589(19) 0.0509(19) 0.0361(16) -0.0159(14) 0.0274(15) 0.0045(15)
C32 0.0440(16) 0.060(2) 0.0274(14) -0.0096(13) 0.0170(13) 0.0000(14)
C33 0.0347(13) 0.0385(16) 0.0298(13) -0.0027(11) 0.0171(11) 0.0086(11)
N1 0.0321(10) 0.0232(11) 0.0224(10) -0.0012(8) 0.0144(8) -0.0003(8)
N2 0.0360(11) 0.0204(10) 0.0241(10) -0.0045(8) 0.0176(9) -0.0030(8)
N3 0.0395(12) 0.0325(12) 0.0227(10) -0.0021(9) 0.0164(9) -0.0116(9)
N4 0.0326(10) 0.0187(10) 0.0243(10) -0.0021(8) 0.0168(9) 0.0036(8)
N5 0.0328(10) 0.0193(10) 0.0257(10) -0.0018(8) 0.0175(9) 0.0045(8)
N6 0.0282(10) 0.0233(11) 0.0257(10) 0.0012(8) 0.0139(8) 0.0030(8)
N7 0.0321(10) 0.0195(10) 0.0211(10) -0.0042(7) 0.0137(8) 0.0025(8)
N8 0.0335(10) 0.0195(10) 0.0241(10) -0.0031(8) 0.0168(9) 0.0026(8)
N9 0.0327(10) 0.0233(11) 0.0267(10) -0.0016(8) 0.0170(9) 0.0026(8)
O1 0.0458(10) 0.0278(10) 0.0241(9) -0.0029(7) 0.0114(8) 0.0111(8)
Zn1 0.03073(15) 0.02047(15) 0.02001(14) -0.00120(11) 0.01252(11) 0.00449(11)

loop_
_atom_type_symbol
_atom_type_description
_atom_type_scat_dispersion_real
_atom_type_scat_dispersion_imag
_atom_type_scat_source
C C 0.0033 0.0016 'International Tables Vol C Tables 4.2.6.8 and 6.1.1.4'
H H 0.0000 0.0000 'International Tables Vol C Tables 4.2.6.8 and 6.1.1.4'
B B 0.0013 0.0007 'International Tables Vol C Tables 4.2.6.8 and 6.1.1.4'
N N 0.0061 0.0033 'International Tables Vol C Tables 4.2.6.8 and 6.1.1.4'
O O 0.0106 0.0060 'International Tables Vol C Tables 4.2.6.8 and 6.1.1.4'
Zn Zn 0.2839 1.4301 'International Tables Vol C Tables 4.2.6.8 and 6.1.1.4'

loop_
_geom_angle_atom_site_label_1
_geom_angle_atom_site_label_2
_geom_angle_atom_site_label_3
_geom_angle
_geom_angle_site_symmetry_1
_geom_angle_site_symmetry_3
_geom_angle_publ_flag
N5 B1 N2 110.0(2) . . ?
N5 B1 N8 108.8(2) . . ?
N2 B1 N8 107.5(2) . . ?
N5 B1 H1 110.2 . . ?
N2 B1 H1 110.2 . . ?
N8 B1 H1 110.2 . . ?
C2 C1 H1A 109.5 . . ?
C2 C1 H1B 109.5 . . ?
H1A C1 H1B 109.5 . . ?
C2 C1 H1C 109.5 . . ?
H1A C1 H1C 109.5 . . ?
H1B C1 H1C 109.5 . . ?
N3 C2 N2 111.4(2) . . ?
N3 C2 C1 124.6(2) . . ?
N2 C2 C1 124.0(2) . . ?
N1 C3 N3 112.8(2) . . ?
N1 C3 C4 124.6(2) . . ?
N3 C3 C4 122.6(2) . . ?
C9 C4 C5 118.9(3) . . ?
C9 C4 C3 122.3(2) . . ?
C5 C4 C3 118.8(3) . . ?
C6 C5 C4 120.1(3) . . ?
C6 C5 H5 119.9 . . ?
C4 C5 H5 119.9 . . ?
C5 C6 C7 120.9(3) . . ?
C5 C6 H6 119.6 . . ?
C7 C6 H6 119.6 . . ?
C6 C7 C8 119.8(3) . . ?
C6 C7 H7 120.1 . . ?
C8 C7 H7 120.1 . . ?
C7 C8 C9 119.7(3) . . ?
C7 C8 H8 120.1 . . ?
C9 C8 H8 120.1 . . ?
C4 C9 C8 120.5(2) . . ?
C4 C9 H9 119.8 . . ?
C8 C9 H9 119.8 . . ?
C11 C10 H10A 109.5 . . ?
C11 C10 H10B 109.5 . . ?
H10A C10 H10B 109.5 . . ?
C11 C10 H10C 109.5 . . ?
H10A C10 H10C 109.5 . . ?
H10B C10 H10C 109.5 . . ?
N6 C11 N5 111.3(2) . . ?
N6 C11 C10 124.0(2) . . ?
N5 C11 C10 124.7(2) . . ?
N4 C12 N6 113.1(2) . . ?
N4 C12 C13 124.1(2) . . ?
N6 C12 C13 122.8(2) . . ?
C18 C13 C14 119.6(2) . . ?
C18 C13 C12 121.5(2) . . ?
C14 C13 C12 118.9(2) . . ?
C15 C14 C13 120.1(2) . . ?
C15 C14 H14 119.9 . . ?
C13 C14 H14 119.9 . . ?
C16 C15 C14 120.2(2) . . ?
C16 C15 H15 119.9 . . ?
C14 C15 H15 119.9 . . ?
C15 C16 C17 120.1(3) . . ?
C15 C16 H16 119.9 . . ?
C17 C16 H16 119.9 . . ?
C16 C17 C18 120.2(3) . . ?
C16 C17 H17 119.9 . . ?
C18 C17 H17 119.9 . . ?
C13 C18 C17 119.7(2) . . ?
C13 C18 H18 120.1 . . ?
C17 C18 H18 120.1 . . ?
C20 C19 H19A 109.5 . . ?
C20 C19 H19B 109.5 . . ?
H19A C19 H19B 109.5 . . ?
C20 C19 H19C 109.5 . . ?
H19A C19 H19C 109.5 . . ?
H19B C19 H19C 109.5 . . ?
N9 C20 N8 111.6(2) . . ?
N9 C20 C19 124.6(2) . . ?
N8 C20 C19 123.9(2) . . ?
N7 C21 N9 113.1(2) . . ?
N7 C21 C22 124.4(2) . . ?
N9 C21 C22 122.5(2) . . ?
C27 C22 C23 118.6(2) . . ?
C27 C22 C21 121.3(2) . . ?
C23 C22 C21 120.1(2) . . ?
C24 C23 C22 120.8(3) . . ?
C24 C23 H23 119.6 . . ?
C22 C23 H23 119.6 . . ?
C25 C24 C23 119.9(3) . . ?
C25 C24 H24 120.1 . . ?
C23 C24 H24 120.1 . . ?
C26 C25 C24 119.7(3) . . ?
C26 C25 H25 120.2 . . ?
C24 C25 H25 120.2 . . ?
C25 C26 C27 120.6(3) . . ?
C25 C26 H26 119.7 . . ?
C27 C26 H26 119.7 . . ?
C26 C27 C22 120.5(3) . . ?
C26 C27 H27 119.8 . . ?
C22 C27 H27 119.8 . . ?
O1 C28 C29 118.7(2) . . ?
O1 C28 C33 123.5(2) . . ?
C29 C28 C33 117.8(2) . . ?
C30 C29 C28 121.2(3) . . ?
C30 C29 H29 119.4 . . ?
C28 C29 H29 119.4 . . ?
C31 C30 C29 120.2(3) . . ?
C31 C30 H30 119.9 . . ?
C29 C30 H30 119.9 . . ?
C30 C31 C32 119.5(3) . . ?
C30 C31 H31 120.2 . . ?
C32 C31 H31 120.2 . . ?
C31 C32 C33 120.5(3) . . ?
C31 C32 H32 119.8 . . ?
C33 C32 H32 119.8 . . ?
C32 C33 C28 120.7(3) . . ?
C32 C33 H33 119.7 . . ?
C28 C33 H33 119.7 . . ?
C3 N1 N2 104.47(19) . . ?
C3 N1 Zn1 143.76(18) . . ?
N2 N1 Zn1 111.64(14) . . ?
C2 N2 N1 107.2(2) . . ?
C2 N2 B1 130.7(2) . . ?
N1 N2 B1 121.15(19) . . ?
C2 N3 C3 104.2(2) . . ?
C12 N4 N5 104.67(19) . . ?
C12 N4 Zn1 142.56(17) . . ?
N5 N4 Zn1 112.10(15) . . ?
C11 N5 N4 107.06(19) . . ?
C11 N5 B1 132.1(2) . . ?
N4 N5 B1 120.85(19) . . ?
C11 N6 C12 103.9(2) . . ?
C21 N7 N8 104.59(19) . . ?
C21 N7 Zn1 142.77(17) . . ?
N8 N7 Zn1 111.38(15) . . ?
C20 N8 N7 106.9(2) . . ?
C20 N8 B1 132.1(2) . . ?
N7 N8 B1 120.9(2) . . ?
C20 N9 C21 103.9(2) . . ?
C28 O1 Zn1 132.22(16) . . ?
O1 Zn1 N4 129.38(8) . . ?
O1 Zn1 N1 117.67(8) . . ?
N4 Zn1 N1 94.05(8) . . ?
O1 Zn1 N7 120.93(9) . . ?
N4 Zn1 N7 93.74(8) . . ?
N1 Zn1 N7 92.33(8) . . ?

loop_
_geom_bond_atom_site_label_1
_geom_bond_atom_site_label_2
_geom_bond_distance
_geom_bond_site_symmetry_2
_geom_bond_publ_flag
B1 N5 1.548(3) . ?
B1 N2 1.550(4) . ?
B1 N8 1.553(4) . ?
B1 H1 1.0000 . ?
C1 C2 1.491(4) . ?
C1 H1A 0.9800 . ?
C1 H1B 0.9800 . ?
C1 H1C 0.9800 . ?
C2 N3 1.326(4) . ?
C2 N2 1.345(3) . ?
C3 N1 1.336(3) . ?
C3 N3 1.353(3) . ?
C3 C4 1.466(4) . ?
C4 C9 1.391(4) . ?
C4 C5 1.403(3) . ?
C5 C6 1.374(4) . ?
C5 H5 0.9500 . ?
C6 C7 1.381(5) . ?
C6 H6 0.9500 . ?
C7 C8 1.387(4) . ?
C7 H7 0.9500 . ?
C8 C9 1.393(4) . ?
C8 H8 0.9500 . ?
C9 H9 0.9500 . ?
C10 C11 1.488(3) . ?
C10 H10A 0.9800 . ?
C10 H10B 0.9800 . ?
C10 H10C 0.9800 . ?
C11 N6 1.335(3) . ?
C11 N5 1.346(3) . ?
C12 N4 1.331(3) . ?
C12 N6 1.351(3) . ?
C12 C13 1.474(3) . ?
C13 C18 1.388(3) . ?
C13 C14 1.393(3) . ?
C14 C15 1.386(4) . ?
C14 H14 0.9500 . ?
C15 C16 1.378(4) . ?
C15 H15 0.9500 . ?
C16 C17 1.382(4) . ?
C16 H16 0.9500 . ?
C17 C18 1.393(4) . ?
C17 H17 0.9500 . ?
C18 H18 0.9500 . ?
C19 C20 1.492(4) . ?
C19 H19A 0.9800 . ?
C19 H19B 0.9800 . ?
C19 H19C 0.9800 . ?
C20 N9 1.331(3) . ?
C20 N8 1.349(3) . ?
C21 N7 1.335(3) . ?
C21 N9 1.350(3) . ?
C21 C22 1.469(3) . ?
C22 C27 1.390(3) . ?
C22 C23 1.397(4) . ?
C23 C24 1.386(4) . ?
C23 H23 0.9500 . ?
C24 C25 1.385(4) . ?
C24 H24 0.9500 . ?
C25 C26 1.380(4) . ?
C25 H25 0.9500 . ?
C26 C27 1.383(4) . ?
C26 H26 0.9500 . ?
C27 H27 0.9500 . ?
C28 O1 1.332(3) . ?
C28 C29 1.394(4) . ?
C28 C33 1.394(4) . ?
C29 C30 1.381(4) . ?
C29 H29 0.9500 . ?
C30 C31 1.376(4) . ?
C30 H30 0.9500 . ?
C31 C32 1.382(4) . ?
C31 H31 0.9500 . ?
C32 C33 1.383(4) . ?
C32 H32 0.9500 . ?
C33 H33 0.9500 . ?
N1 N2 1.382(3) . ?
N1 Zn1 2.044(2) . ?
N4 N5 1.383(3) . ?
N4 Zn1 2.027(2) . ?
N7 N8 1.383(3) . ?
N7 Zn1 2.065(2) . ?
O1 Zn1 1.8330(18) . ?

loop_
_geom_torsion_atom_site_label_1
_geom_torsion_atom_site_label_2
_geom_torsion_atom_site_label_3
_geom_torsion_atom_site_label_4
_geom_torsion
_geom_torsion_site_symmetry_1
_geom_torsion_site_symmetry_2
_geom_torsion_site_symmetry_3
_geom_torsion_site_symmetry_4
_geom_torsion_publ_flag
N1 C3 C4 C9 18.4(4) . . . . ?
N3 C3 C4 C9 -164.4(2) . . . . ?
N1 C3 C4 C5 -160.0(2) . . . . ?
N3 C3 C4 C5 17.1(4) . . . . ?
C9 C4 C5 C6 -0.6(4) . . . . ?
C3 C4 C5 C6 177.9(2) . . . . ?
C4 C5 C6 C7 0.2(4) . . . . ?
C5 C6 C7 C8 -0.4(4) . . . . ?
C6 C7 C8 C9 0.9(4) . . . . ?
C5 C4 C9 C8 1.1(4) . . . . ?
C3 C4 C9 C8 -177.4(2) . . . . ?
C7 C8 C9 C4 -1.2(4) . . . . ?
N4 C12 C13 C18 -36.3(4) . . . . ?
N6 C12 C13 C18 142.8(3) . . . . ?
N4 C12 C13 C14 145.6(2) . . . . ?
N6 C12 C13 C14 -35.3(3) . . . . ?
C18 C13 C14 C15 0.2(4) . . . . ?
C12 C13 C14 C15 178.4(2) . . . . ?
C13 C14 C15 C16 -0.6(4) . . . . ?
C14 C15 C16 C17 0.4(4) . . . . ?
C15 C16 C17 C18 0.1(5) . . . . ?
C14 C13 C18 C17 0.3(4) . . . . ?
C12 C13 C18 C17 -177.8(3) . . . . ?
C16 C17 C18 C13 -0.5(4) . . . . ?
N7 C21 C22 C27 -21.9(3) . . . . ?
N9 C21 C22 C27 156.5(2) . . . . ?
N7 C21 C22 C23 160.2(2) . . . . ?
N9 C21 C22 C23 -21.3(3) . . . . ?
C27 C22 C23 C24 1.1(4) . . . . ?
C21 C22 C23 C24 179.0(2) . . . . ?
C22 C23 C24 C25 -1.4(4) . . . . ?
C23 C24 C25 C26 0.6(4) . . . . ?
C24 C25 C26 C27 0.5(4) . . . . ?
C25 C26 C27 C22 -0.8(4) . . . . ?
C23 C22 C27 C26 0.0(4) . . . . ?
C21 C22 C27 C26 -177.9(2) . . . . ?
O1 C28 C29 C30 177.9(3) . . . . ?
C33 C28 C29 C30 -2.6(4) . . . . ?
C28 C29 C30 C31 0.9(5) . . . . ?
C29 C30 C31 C32 0.7(5) . . . . ?
C30 C31 C32 C33 -0.6(5) . . . . ?
C31 C32 C33 C28 -1.1(5) . . . . ?
O1 C28 C33 C32 -177.9(3) . . . . ?
C29 C28 C33 C32 2.7(4) . . . . ?
N3 C3 N1 N2 0.0(3) . . . . ?
C4 C3 N1 N2 177.4(2) . . . . ?
N3 C3 N1 Zn1 -175.1(2) . . . . ?
C4 C3 N1 Zn1 2.4(4) . . . . ?
N3 C2 N2 N1 0.5(3) . . . . ?
C1 C2 N2 N1 -177.8(2) . . . . ?
N3 C2 N2 B1 169.4(2) . . . . ?
C1 C2 N2 B1 -8.9(4) . . . . ?
C3 N1 N2 C2 -0.3(3) . . . . ?
Zn1 N1 N2 C2 176.57(16) . . . . ?
C3 N1 N2 B1 -170.5(2) . . . . ?
Zn1 N1 N2 B1 6.4(3) . . . . ?
N5 B1 N2 C2 130.2(3) . . . . ?
N8 B1 N2 C2 -111.5(3) . . . . ?
N5 B1 N2 N1 -62.1(3) . . . . ?
N8 B1 N2 N1 56.2(3) . . . . ?
N2 C2 N3 C3 -0.5(3) . . . . ?
C1 C2 N3 C3 177.8(2) . . . . ?
N1 C3 N3 C2 0.3(3) . . . . ?
C4 C3 N3 C2 -177.2(2) . . . . ?
N6 C12 N4 N5 -1.2(3) . . . . ?
C13 C12 N4 N5 178.0(2) . . . . ?
N6 C12 N4 Zn1 167.82(19) . . . . ?
C13 C12 N4 Zn1 -13.0(4) . . . . ?
N6 C11 N5 N4 -0.2(3) . . . . ?
C10 C11 N5 N4 -179.6(2) . . . . ?
N6 C11 N5 B1 179.8(2) . . . . ?
C10 C11 N5 B1 0.4(4) . . . . ?
C12 N4 N5 C11 0.8(2) . . . . ?
Zn1 N4 N5 C11 -171.99(15) . . . . ?
C12 N4 N5 B1 -179.2(2) . . . . ?
Zn1 N4 N5 B1 8.0(3) . . . . ?
N2 B1 N5 C11 -127.3(3) . . . . ?
N8 B1 N5 C11 115.1(3) . . . . ?
N2 B1 N5 N4 52.7(3) . . . . ?
N8 B1 N5 N4 -64.9(3) . . . . ?
N5 C11 N6 C12 -0.5(3) . . . . ?
C10 C11 N6 C12 179.0(2) . . . . ?
N4 C12 N6 C11 1.0(3) . . . . ?
C13 C12 N6 C11 -178.2(2) . . . . ?
N9 C21 N7 N8 -0.5(3) . . . . ?
C22 C21 N7 N8 178.1(2) . . . . ?
N9 C21 N7 Zn1 164.39(19) . . . . ?
C22 C21 N7 Zn1 -17.0(4) . . . . ?
N9 C20 N8 N7 -0.6(3) . . . . ?
C19 C20 N8 N7 178.9(2) . . . . ?
N9 C20 N8 B1 -176.1(2) . . . . ?
C19 C20 N8 B1 3.4(4) . . . . ?
C21 N7 N8 C20 0.6(2) . . . . ?
Zn1 N7 N8 C20 -169.58(15) . . . . ?
C21 N7 N8 B1 176.7(2) . . . . ?
Zn1 N7 N8 B1 6.5(2) . . . . ?
N5 B1 N8 C20 -130.5(3) . . . . ?
N2 B1 N8 C20 110.4(3) . . . . ?
N5 B1 N8 N7 54.6(3) . . . . ?
N2 B1 N8 N7 -64.5(3) . . . . ?
N8 C20 N9 C21 0.3(3) . . . . ?
C19 C20 N9 C21 -179.2(2) . . . . ?
N7 C21 N9 C20 0.1(3) . . . . ?
C22 C21 N9 C20 -178.5(2) . . . . ?
C29 C28 O1 Zn1 152.0(2) . . . . ?
C33 C28 O1 Zn1 -27.5(4) . . . . ?
C28 O1 Zn1 N4 -28.1(3) . . . . ?
C28 O1 Zn1 N1 -150.3(2) . . . . ?
C28 O1 Zn1 N7 98.1(2) . . . . ?
C12 N4 Zn1 O1 9.8(3) . . . . ?
N5 N4 Zn1 O1 178.25(14) . . . . ?
C12 N4 Zn1 N1 141.1(3) . . . . ?
N5 N4 Zn1 N1 -50.41(16) . . . . ?
C12 N4 Zn1 N7 -126.3(3) . . . . ?
N5 N4 Zn1 N7 42.19(15) . . . . ?
C3 N1 Zn1 O1 -3.3(3) . . . . ?
N2 N1 Zn1 O1 -178.12(14) . . . . ?
C3 N1 Zn1 N4 -142.3(3) . . . . ?
N2 N1 Zn1 N4 42.83(16) . . . . ?
C3 N1 Zn1 N7 123.8(3) . . . . ?
N2 N1 Zn1 N7 -51.09(16) . . . . ?
C21 N7 Zn1 O1 4.6(3) . . . . ?
N8 N7 Zn1 O1 168.84(13) . . . . ?
C21 N7 Zn1 N4 145.9(3) . . . . ?
N8 N7 Zn1 N4 -49.86(15) . . . . ?
C21 N7 Zn1 N1 -119.9(3) . . . . ?
N8 N7 Zn1 N1 44.35(15) . . . . ?
